data_4505057
loop_
_publ_author_name
'Bourne, Susan A.'
'Hallale, Oren'
'Koch, Klaus R.'

_publ_section_title
;
 Hydrogen-Bonding Networks in a Bipodal Acyl-thiourea and Its NiII2:2
 Metallamacrocyclic Complex
;
_journal_issue 1
_journal_name_full 'Crystal Growth &amp; Design'
_journal_page_first 307
_journal_paper_doi 10.1021/cg049877q
_journal_volume 5
_journal_year 2005
_chemical_formula_sum 'C18 H26 N4 O6 S2'
_chemical_formula_weight 458.56
_chemical_name_systematic
; 
 3,3,3',3'-tetra(2-hydroxyethyl)-1,1'-isophthaloylbis(thiourea) 
;
_space_group_IT_number 96
_symmetry_cell_setting tetragonal
_symmetry_space_group_name_Hall 'P 4nw 2abw'
_symmetry_space_group_name_H-M 'P 43 21 2'
_atom_sites_solution_hydrogens geom
_atom_sites_solution_primary direct
_atom_sites_solution_secondary difmap
_audit_creation_method SHELXL-97
_cell_angle_alpha 90.00
_cell_angle_beta 90.00
_cell_angle_gamma 90.00
_cell_formula_units_Z 4
_cell_length_a 9.2890(13)
_cell_length_b 9.2890(13)
_cell_length_c 25.028(5)
_cell_measurement_temperature 193(2)
_cell_volume 2159.6(6)
_computing_structure_refinement 'SHELXL-97 (Sheldrick, 1997)'
_computing_structure_solution 'SHELXS-97 (Sheldrick, 1990)'
_diffrn_ambient_temperature 193(2)
_diffrn_measured_fraction_theta_full 0.982
_diffrn_measured_fraction_theta_max 0.982
_diffrn_measurement_device_type diffractometer
_diffrn_measurement_method 'phi and omega scans'
_diffrn_radiation_monochromator graphite
_diffrn_radiation_source 'fine-focus sealed tube'
_diffrn_radiation_type MoK\a
_diffrn_radiation_wavelength 0.71073
_diffrn_reflns_av_R_equivalents 0.0266
_diffrn_reflns_av_sigmaI/netI 0.0167
_diffrn_reflns_limit_h_max 12
_diffrn_reflns_limit_h_min -12
_diffrn_reflns_limit_k_max 12
_diffrn_reflns_limit_k_min -8
_diffrn_reflns_limit_l_max 33
_diffrn_reflns_limit_l_min -31
_diffrn_reflns_number 12620
_diffrn_reflns_theta_full 28.28
_diffrn_reflns_theta_max 28.28
_diffrn_reflns_theta_min 3.93
_exptl_absorpt_coefficient_mu 0.289
_exptl_absorpt_correction_T_max 0.8931
_exptl_absorpt_correction_T_min 0.8457
_exptl_absorpt_correction_type none
_exptl_crystal_colour colorless
_exptl_crystal_density_diffrn 1.410
_exptl_crystal_density_method 'not measured'
_exptl_crystal_description block
_exptl_crystal_F_000 968
_exptl_crystal_size_max 0.60
_exptl_crystal_size_mid 0.40
_exptl_crystal_size_min 0.40
_refine_diff_density_max 0.169
_refine_diff_density_min -0.185
_refine_diff_density_rms 0.047
_refine_ls_abs_structure_details 'Flack H D (1983), Acta Cryst. A39, 876-881'
_refine_ls_abs_structure_Flack 0.01(6)
_refine_ls_extinction_method none
_refine_ls_goodness_of_fit_ref 1.026
_refine_ls_hydrogen_treatment mixed
_refine_ls_matrix_type full
_refine_ls_number_parameters 149
_refine_ls_number_reflns 2660
_refine_ls_number_restraints 0
_refine_ls_restrained_S_all 1.026
_refine_ls_R_factor_all 0.0287
_refine_ls_R_factor_gt 0.0266
_refine_ls_shift/su_max 0.005
_refine_ls_shift/su_mean 0.001
_refine_ls_structure_factor_coef Fsqd
_refine_ls_weighting_details 'calc w=1/[\s^2^(Fo^2^)+(0.0500P)^2^+0.2585P] where P=(Fo^2^+2Fc^2^)/3'
_refine_ls_weighting_scheme calc
_refine_ls_wR_factor_gt 0.0736
_refine_ls_wR_factor_ref 0.0753
_reflns_number_gt 2589
_reflns_number_total 2660
_reflns_threshold_expression >2sigma(I)
_cod_data_source_file cg049877qsi20040402_093600.cif
_cod_data_source_block 1
_cod_original_sg_symbol_H-M P4(3)2(1)2
_cod_database_code 4505057

loop_
_symmetry_equiv_pos_as_xyz
'x, y, z'
'-y+1/2, x+1/2, z+3/4'
'-x, -y, z+1/2'
'y+1/2, -x+1/2, z+1/4'
'x+1/2, -y+1/2, -z+1/4'
'-x+1/2, y+1/2, -z+3/4'
'y, x, -z'
'-y, -x, -z+1/2'

loop_
_atom_site_label
_atom_site_type_symbol
_atom_site_fract_x
_atom_site_fract_y
_atom_site_fract_z
_atom_site_U_iso_or_equiv
_atom_site_adp_type
_atom_site_occupancy
_atom_site_symmetry_multiplicity
_atom_site_calc_flag
_atom_site_refinement_flags
O1 O 0.77569(11) 0.39001(11) 0.15794(4) 0.0399(2) Uani 1 1 d .
C2 C 0.88768(14) 0.33147(13) 0.17020(4) 0.0280(2) Uani 1 1 d .
N3 N 1.02071(12) 0.36806(12) 0.15083(4) 0.0312(2) Uani 1 1 d .
H3 H 1.094(2) 0.337(2) 0.1679(8) 0.047(5) Uiso 1 1 d .
S4 S 0.95675(4) 0.47583(4) 0.053785(13) 0.03939(11) Uani 1 1 d .
N4 N 1.16432(11) 0.55290(11) 0.12180(4) 0.0290(2) Uani 1 1 d .
C4 C 1.05076(13) 0.46998(13) 0.11090(5) 0.0292(2) Uani 1 1 d .
C11 C 0.89266(13) 0.21301(12) 0.21079(4) 0.0251(2) Uani 1 1 d .
C12 C 0.78684(12) 0.21316(12) 0.2500 0.0252(3) Uani 1 2 d S
H12 H 0.7145 0.2855 0.2500 0.030 Uiso 1 2 calc SR
C13 C 0.99897(12) 0.10686(12) 0.21064(5) 0.0268(2) Uani 1 1 d .
H13 H 1.0711 0.1069 0.1837 0.032 Uiso 1 1 calc R
C14 C 0.99905(12) 0.00095(12) 0.2500 0.0280(3) Uani 1 2 d S
H14 H 1.0714 -0.0714 0.2500 0.034 Uiso 1 2 calc SR
C41 C 1.22209(15) 0.65166(14) 0.08107(5) 0.0320(3) Uani 1 1 d .
H41A H 1.2144 0.6060 0.0455 0.038 Uiso 1 1 calc R
H41B H 1.3253 0.6696 0.0884 0.038 Uiso 1 1 calc R
O42 O 1.14394(17) 0.86142(12) 0.13127(5) 0.0550(3) Uani 1 1 d .
C42 C 1.14217(18) 0.79375(15) 0.08054(6) 0.0414(3) Uani 1 1 d .
H42B H 1.1870 0.8585 0.0539 0.050 Uiso 1 1 calc R
H42A H 1.0412 0.7769 0.0696 0.050 Uiso 1 1 calc R
C43 C 1.23222(16) 0.56231(15) 0.17519(5) 0.0355(3) Uani 1 1 d .
H43A H 1.1569 0.5500 0.2028 0.043 Uiso 1 1 calc R
H43B H 1.2739 0.6597 0.1796 0.043 Uiso 1 1 calc R
O44 O 1.28220(12) 0.31665(12) 0.19453(5) 0.0436(2) Uani 1 1 d .
C44 C 1.34956(16) 0.45137(17) 0.18442(5) 0.0395(3) Uani 1 1 d .
H44A H 1.4122 0.4443 0.1525 0.047 Uiso 1 1 calc R
H44B H 1.4097 0.4797 0.2153 0.047 Uiso 1 1 calc R
H42O H 1.218(4) 0.924(4) 0.1290(13) 0.092(9) Uiso 1 1 d .
H44O H 1.341(3) 0.254(3) 0.1886(10) 0.069(7) Uiso 1 1 d .

loop_
_atom_site_aniso_label
_atom_site_aniso_U_11
_atom_site_aniso_U_22
_atom_site_aniso_U_33
_atom_site_aniso_U_23
_atom_site_aniso_U_13
_atom_site_aniso_U_12
O1 0.0375(5) 0.0422(5) 0.0399(5) 0.0167(4) 0.0080(4) 0.0081(4)
C2 0.0350(6) 0.0265(5) 0.0227(5) 0.0026(4) 0.0062(4) 0.0018(4)
N3 0.0322(5) 0.0334(5) 0.0279(5) 0.0090(4) 0.0019(4) -0.0022(4)
S4 0.04189(18) 0.04674(19) 0.02954(17) 0.01277(13) -0.00247(12) -0.01085(14)
N4 0.0360(5) 0.0273(5) 0.0237(4) 0.0012(4) 0.0056(4) -0.0023(4)
C4 0.0320(5) 0.0303(5) 0.0252(5) 0.0037(4) 0.0061(4) -0.0010(4)
C11 0.0285(5) 0.0252(5) 0.0216(5) 0.0016(4) 0.0020(4) -0.0015(4)
C12 0.0261(4) 0.0261(4) 0.0232(7) 0.0008(4) 0.0008(4) 0.0020(6)
C13 0.0287(5) 0.0268(5) 0.0249(5) -0.0019(4) 0.0038(4) -0.0001(4)
C14 0.0282(5) 0.0282(5) 0.0278(7) 0.0005(4) 0.0005(4) 0.0046(6)
C41 0.0381(6) 0.0312(6) 0.0267(5) 0.0010(5) 0.0103(5) -0.0047(5)
O42 0.0843(9) 0.0319(5) 0.0487(6) -0.0044(4) 0.0253(6) -0.0053(5)
C42 0.0551(8) 0.0293(6) 0.0399(7) 0.0039(5) 0.0092(6) -0.0018(6)
C43 0.0476(7) 0.0349(6) 0.0239(5) -0.0036(5) 0.0014(5) -0.0067(5)
O44 0.0396(5) 0.0376(5) 0.0536(6) 0.0021(5) -0.0060(5) 0.0013(4)
C44 0.0403(7) 0.0454(7) 0.0327(6) 0.0000(6) -0.0046(5) -0.0071(6)

loop_
_atom_type_symbol
_atom_type_description
_atom_type_scat_dispersion_real
_atom_type_scat_dispersion_imag
_atom_type_scat_source
C C 0.0033 0.0016 'International Tables Vol C Tables 4.2.6.8 and 6.1.1.4'
H H 0.0000 0.0000 'International Tables Vol C Tables 4.2.6.8 and 6.1.1.4'
N N 0.0061 0.0033 'International Tables Vol C Tables 4.2.6.8 and 6.1.1.4'
O O 0.0106 0.0060 'International Tables Vol C Tables 4.2.6.8 and 6.1.1.4'
S S 0.1246 0.1234 'International Tables Vol C Tables 4.2.6.8 and 6.1.1.4'

loop_
_geom_angle_atom_site_label_1
_geom_angle_atom_site_label_2
_geom_angle_atom_site_label_3
_geom_angle
_geom_angle_site_symmetry_3
O1 C2 N3 124.93(11) .
O1 C2 C11 121.81(11) .
N3 C2 C11 113.22(11) .
C2 N3 C4 126.74(11) .
C4 N4 C41 120.41(11) .
C4 N4 C43 123.75(10) .
C41 N4 C43 115.65(10) .
N4 C4 N3 113.63(11) .
N4 C4 S4 124.58(9) .
N3 C4 S4 121.67(9) .
C12 C11 C13 120.21(11) .
C12 C11 C2 117.17(11) .
C13 C11 C2 122.61(10) .
C11 C12 C11 119.88(15) 8_665
C14 C13 C11 119.88(11) .
C13 C14 C13 119.93(15) 8_665
N4 C41 C42 111.74(10) .
O42 C42 C41 111.90(13) .
N4 C43 C44 113.79(11) .
O44 C44 C43 107.98(12) .

loop_
_geom_bond_atom_site_label_1
_geom_bond_atom_site_label_2
_geom_bond_distance
_geom_bond_site_symmetry_2
O1 C2 1.2134(16) .
C2 N3 1.3703(16) .
C2 C11 1.4982(16) .
N3 C4 1.4045(15) .
S4 C4 1.6761(13) .
N4 C4 1.3343(16) .
N4 C41 1.4726(15) .
N4 C43 1.4801(16) .
C11 C12 1.3890(14) .
C11 C13 1.3955(16) .
C12 C11 1.3887(14) 8_665
C13 C14 1.3932(14) .
C14 C13 1.3922(14) 8_665
C41 C42 1.5144(19) .
O42 C42 1.4169(19) .
C43 C44 1.518(2) .
O44 C44 1.4218(18) .

loop_
_geom_torsion_atom_site_label_1
_geom_torsion_atom_site_label_2
_geom_torsion_atom_site_label_3
_geom_torsion_atom_site_label_4
_geom_torsion
_geom_torsion_site_symmetry_4
O1 C2 N3 C4 -5.4(2) .
C11 C2 N3 C4 176.97(11) .
C41 N4 C4 N3 171.73(10) .
C43 N4 C4 N3 -13.62(17) .
C41 N4 C4 S4 -4.36(17) .
C43 N4 C4 S4 170.29(10) .
C2 N3 C4 N4 137.82(13) .
C2 N3 C4 S4 -45.96(17) .
O1 C2 C11 C12 -27.74(17) .
N3 C2 C11 C12 149.99(10) .
O1 C2 C11 C13 153.16(13) .
N3 C2 C11 C13 -29.11(16) .
C13 C11 C12 C11 0.09(8) 8_665
C2 C11 C12 C11 -179.04(11) 8_665
C12 C11 C13 C14 -0.10(16) .
C2 C11 C13 C14 178.98(9) .
C11 C13 C14 C13 -0.01(8) 8_665
C4 N4 C41 C42 84.72(14) .
C43 N4 C41 C42 -90.35(14) .
N4 C41 C42 O42 56.32(16) .
C4 N4 C43 C44 88.70(15) .
C41 N4 C43 C44 -96.41(13) .
N4 C43 C44 O44 -76.48(14) .
